data_7063972
loop_
_publ_author_name
'Enamullah, Mohammed'
'Haque, Imdadul'
'Abdullah, Galib'
'Sourav, Fahad Hossain'
'Jhumur, Nisat Taslum'
'Islam, Mohammad Khairul'
'Haj Hassani Sohi, Takin'
'Ferber, Peter'
'Janiak, Christoph'

_publ_section_title
;
 Dinuclear vs. mononuclear copper(ii) complexes with
 nitrophenylimino-benzylal- vs. -naphthylal-based Schiff base ligands
;
_journal_issue 39
_journal_name_full 'New Journal of Chemistry'
_journal_page_first 17106
_journal_page_last 17123
_journal_paper_doi 10.1039/D5NJ02584B
_journal_volume 49
_journal_year 2025
_chemical_formula_moiety 'C14 H12 N2 O3'
_chemical_formula_sum 'C14 H12 N2 O3'
_chemical_formula_weight 256.26
_chemical_name_systematic
;
2-((Z)-(2-methyl-4-nitro-phenylimino)methyl)phenol
;
_space_group_crystal_system monoclinic
_space_group_IT_number 14
_space_group_name_Hall '-P 2ybc'
_space_group_name_H-M_alt 'P 1 21/c 1'
_atom_sites_solution_hydrogens mixed
_audit_creation_date 2025-03-18
_audit_creation_method
;
Olex2 1.5
(compiled 2025.03.04 svn.red2d20d0 for OlexSys, GUI svn.r7188)
;
_audit_update_record
;
2025-06-12 deposited with the CCDC.	2025-08-25 downloaded from the CCDC.
;
_cell_angle_alpha 90
_cell_angle_beta 93.4880(10)
_cell_angle_gamma 90
_cell_formula_units_Z 4
_cell_length_a 4.63570(10)
_cell_length_b 13.2410(2)
_cell_length_c 19.5183(3)
_cell_measurement_reflns_used 9656
_cell_measurement_temperature 150.15
_cell_measurement_theta_max 78.3680
_cell_measurement_theta_min 3.3200
_cell_volume 1195.84(4)
_computing_cell_refinement 'CrysAlisPro 1.171.41.90a (Rigaku OD, 2020)'
_computing_data_collection 'CrysAlisPro 1.171.41.90a (Rigaku OD, 2020)'
_computing_data_reduction 'CrysAlisPro 1.171.41.90a (Rigaku OD, 2020)'
_computing_molecular_graphics 'Olex2 1.5 (Dolomanov et al., 2009)'
_computing_publication_material 'Olex2 1.5 (Dolomanov et al., 2009)'
_computing_structure_refinement 'SHELXL 2014/7 (Sheldrick, 2015)'
_computing_structure_solution 'SHELXT 2014/5 (Sheldrick, 2014)'
_diffrn_ambient_temperature 150.15
_diffrn_detector_area_resol_mean 10.0000
_diffrn_measured_fraction_theta_full 1.000
_diffrn_measured_fraction_theta_max 0.987
_diffrn_measurement_device_type 'XtaLAB Synergy, Dualflex, HyPix'
_diffrn_measurement_method '\w scans'
_diffrn_radiation_type CuK\a
_diffrn_radiation_wavelength 1.54184
_diffrn_reflns_av_R_equivalents 0.0266
_diffrn_reflns_av_unetI/netI 0.0189
_diffrn_reflns_Laue_measured_fraction_full 1.000
_diffrn_reflns_Laue_measured_fraction_max 0.987
_diffrn_reflns_limit_h_max 4
_diffrn_reflns_limit_h_min -5
_diffrn_reflns_limit_k_max 16
_diffrn_reflns_limit_k_min -16
_diffrn_reflns_limit_l_max 24
_diffrn_reflns_limit_l_min -24
_diffrn_reflns_number 13160
_diffrn_reflns_point_group_measured_fraction_full 1.000
_diffrn_reflns_point_group_measured_fraction_max 0.987
_diffrn_reflns_theta_full 67.684
_diffrn_reflns_theta_max 79.603
_diffrn_reflns_theta_min 4.037
_exptl_absorpt_coefficient_mu 0.844
_exptl_absorpt_correction_T_max 1.000
_exptl_absorpt_correction_T_min 0.414
_exptl_absorpt_correction_type gaussian
_exptl_absorpt_process_details
;
CrysAlisPro 1.171.41.90a (Rigaku Oxford Diffraction, 2020)
Numerical absorption correction based on gaussian integration over
a multifaceted crystal model
Empirical absorption correction using spherical harmonics,
implemented in SCALE3 ABSPACK scaling algorithm.
;
_exptl_crystal_colour 'clear yellow'
_exptl_crystal_density_diffrn 1.423
_exptl_crystal_description block
_exptl_crystal_F_000 536
_exptl_crystal_recrystallization_method 'Re-crystallisation from solvent: methanol'
_exptl_crystal_size_max 0.84
_exptl_crystal_size_mid 0.14
_exptl_crystal_size_min 0.1
_refine_diff_density_max 0.251
_refine_diff_density_min -0.227
_refine_diff_density_rms 0.051
_refine_ls_extinction_method none
_refine_ls_goodness_of_fit_ref 1.068
_refine_ls_hydrogen_treatment mixed
_refine_ls_matrix_type full
_refine_ls_number_parameters 176
_refine_ls_number_reflns 2554
_refine_ls_number_restraints 0
_refine_ls_restrained_S_all 1.068
_refine_ls_R_factor_all 0.0405
_refine_ls_R_factor_gt 0.0383
_refine_ls_shift/su_max 0.001
_refine_ls_shift/su_mean 0.000
_refine_ls_structure_factor_coef Fsqd
_refine_ls_weighting_details 'w=1/[\s^2^(Fo^2^)+(0.0666P)^2^+0.2641P] where P=(Fo^2^+2Fc^2^)/3'
_refine_ls_weighting_scheme calc
_refine_ls_wR_factor_gt 0.1075
_refine_ls_wR_factor_ref 0.1114
_reflns_Friedel_coverage 0.000
_reflns_number_gt 2364
_reflns_number_total 2554
_reflns_threshold_expression 'I > 2\s(I)'
_cod_data_source_file d5nj02584b2.cif
_cod_data_source_block l128
_cod_depositor_comments 'Adding full bibliography for 7063972--7063976.cif.'
_cod_database_code 7063972
_shelx_shelxl_version_number 2014/7
_shelx_space_group_comment
;
The symmetry employed for this shelxl refinement is uniquely defined
by the following loop, which should always be used as a source of
symmetry information in preference to the above space-group names.
They are only intended as comments.
;
_shelx_estimated_absorpt_t_max 0.920
_shelx_estimated_absorpt_t_min 0.537
_olex2_refinement_description
;
1. Fixed Uiso
 At 1.2 times of:
  All C(H) groups
 At 1.5 times of:
  All C(H,H,H,H) groups
2.a Aromatic/amide H refined with riding coordinates:
 C2(H2), C3(H3), C4(H4), C5(H5), C7(H7), C9(H9), C10(H10), C12(H12)
2.b Idealised Me refined as rotating group:
 C14(H14A,H14B,H14C)
;
_olex2_submission_special_instructions 'No special instructions were received'

loop_
_space_group_symop_operation_xyz
'x, y, z'
'-x, y+1/2, -z+1/2'
'-x, -y, -z'
'x, -y-1/2, z-1/2'

loop_
_atom_site_label
_atom_site_type_symbol
_atom_site_fract_x
_atom_site_fract_y
_atom_site_fract_z
_atom_site_U_iso_or_equiv
_atom_site_adp_type
_atom_site_occupancy
_atom_site_site_symmetry_order
_atom_site_calc_flag
_atom_site_refinement_flags_posn
_atom_site_refinement_flags_adp
_atom_site_refinement_flags_occupancy
_atom_site_disorder_assembly
_atom_site_disorder_group
O1 O -0.00440(19) 0.53981(6) 0.78109(5) 0.0313(2) Uani 1 1 d . . . . .
O2 O 1.1173(2) 0.35314(7) 0.48538(4) 0.0360(2) Uani 1 1 d . . . . .
O3 O 1.16580(19) 0.20320(7) 0.52840(4) 0.0353(2) Uani 1 1 d . . . . .
N1 N 0.28190(18) 0.39435(7) 0.72586(4) 0.0215(2) Uani 1 1 d . . . . .
N2 N 1.05950(19) 0.28787(7) 0.52741(5) 0.0255(2) Uani 1 1 d . . . . .
C1 C -0.1146(2) 0.46771(8) 0.82125(5) 0.0231(2) Uani 1 1 d . . . . .
C2 C -0.3071(2) 0.49630(9) 0.87003(6) 0.0287(3) Uani 1 1 d . . . . .
H2 H -0.3555 0.5655 0.8753 0.034 Uiso 1 1 calc R U . . .
C3 C -0.4273(2) 0.42394(10) 0.91069(6) 0.0295(3) Uani 1 1 d . . . . .
H3 H -0.5592 0.4441 0.9435 0.035 Uiso 1 1 calc R U . . .
C4 C -0.3585(2) 0.32209(9) 0.90441(6) 0.0286(3) Uani 1 1 d . . . . .
H4 H -0.4434 0.2729 0.9324 0.034 Uiso 1 1 calc R U . . .
C5 C -0.1648(2) 0.29365(8) 0.85685(6) 0.0253(2) Uani 1 1 d . . . . .
H5 H -0.1156 0.2244 0.8526 0.030 Uiso 1 1 calc R U . . .
C6 C -0.0394(2) 0.36518(8) 0.81476(5) 0.0210(2) Uani 1 1 d . . . . .
C7 C 0.1596(2) 0.33130(8) 0.76530(5) 0.0214(2) Uani 1 1 d . . . . .
H7 H 0.2010 0.2613 0.7618 0.026 Uiso 1 1 calc R U . . .
C8 C 0.4749(2) 0.36257(8) 0.67710(5) 0.0201(2) Uani 1 1 d . . . . .
C9 C 0.5875(2) 0.26456(8) 0.67352(5) 0.0229(2) Uani 1 1 d . . . . .
H9 H 0.5326 0.2149 0.7054 0.027 Uiso 1 1 calc R U . . .
C10 C 0.7770(2) 0.23901(8) 0.62435(5) 0.0234(2) Uani 1 1 d . . . . .
H10 H 0.8522 0.1725 0.6218 0.028 Uiso 1 1 calc R U . . .
C11 C 0.8542(2) 0.31324(8) 0.57885(5) 0.0218(2) Uani 1 1 d . . . . .
C12 C 0.7486(2) 0.41078(8) 0.58118(5) 0.0239(2) Uani 1 1 d . . . . .
H12 H 0.8053 0.4597 0.5490 0.029 Uiso 1 1 calc R U . . .
C13 C 0.5586(2) 0.43701(8) 0.63083(5) 0.0230(2) Uani 1 1 d . . . . .
C14 C 0.4471(3) 0.54353(8) 0.63481(7) 0.0318(3) Uani 1 1 d . . . . .
H14A H 0.2355 0.5431 0.6296 0.048 Uiso 1 1 calc R U . . .
H14B H 0.5240 0.5840 0.5980 0.048 Uiso 1 1 calc R U . . .
H14C H 0.5093 0.5728 0.6794 0.048 Uiso 1 1 calc R U . . .
H1 H 0.110(4) 0.5067(14) 0.7540(10) 0.048 Uiso 1 1 d . U . . .

loop_
_atom_site_aniso_label
_atom_site_aniso_U_11
_atom_site_aniso_U_22
_atom_site_aniso_U_33
_atom_site_aniso_U_23
_atom_site_aniso_U_13
_atom_site_aniso_U_12
O1 0.0377(5) 0.0202(4) 0.0373(5) -0.0003(3) 0.0140(4) -0.0001(3)
O2 0.0433(5) 0.0353(5) 0.0314(4) 0.0035(3) 0.0191(4) -0.0041(4)
O3 0.0381(5) 0.0378(5) 0.0313(4) 0.0011(3) 0.0134(3) 0.0129(4)
N1 0.0213(4) 0.0218(4) 0.0218(4) -0.0010(3) 0.0043(3) -0.0006(3)
N2 0.0241(4) 0.0311(5) 0.0218(4) -0.0009(4) 0.0055(3) -0.0016(4)
C1 0.0221(5) 0.0235(5) 0.0239(5) -0.0026(4) 0.0025(4) -0.0019(4)
C2 0.0281(5) 0.0274(6) 0.0313(6) -0.0076(4) 0.0061(4) 0.0021(4)
C3 0.0243(5) 0.0407(7) 0.0241(5) -0.0065(5) 0.0065(4) 0.0014(4)
C4 0.0258(5) 0.0359(6) 0.0248(5) 0.0029(4) 0.0077(4) -0.0025(4)
C5 0.0251(5) 0.0257(5) 0.0256(5) 0.0015(4) 0.0056(4) -0.0004(4)
C6 0.0200(5) 0.0228(5) 0.0205(5) -0.0015(4) 0.0028(4) -0.0007(4)
C7 0.0205(5) 0.0197(5) 0.0243(5) -0.0008(4) 0.0035(4) -0.0004(4)
C8 0.0193(5) 0.0203(5) 0.0209(5) -0.0014(4) 0.0031(4) -0.0019(4)
C9 0.0249(5) 0.0210(5) 0.0233(5) 0.0020(4) 0.0066(4) -0.0013(4)
C10 0.0245(5) 0.0215(5) 0.0248(5) -0.0003(4) 0.0050(4) 0.0005(4)
C11 0.0199(5) 0.0261(5) 0.0200(5) -0.0022(4) 0.0048(4) -0.0017(4)
C12 0.0249(5) 0.0241(5) 0.0233(5) 0.0037(4) 0.0061(4) -0.0026(4)
C13 0.0224(5) 0.0219(5) 0.0251(5) 0.0013(4) 0.0039(4) -0.0010(4)
C14 0.0370(6) 0.0219(5) 0.0380(6) 0.0054(4) 0.0151(5) 0.0026(4)

loop_
_atom_type_symbol
_atom_type_description
_atom_type_scat_dispersion_real
_atom_type_scat_dispersion_imag
_atom_type_scat_source
C C 0.0181 0.0091 'International Tables Vol C Tables 4.2.6.8 and 6.1.1.4'
H H 0.0000 0.0000 'International Tables Vol C Tables 4.2.6.8 and 6.1.1.4'
N N 0.0311 0.0180 'International Tables Vol C Tables 4.2.6.8 and 6.1.1.4'
O O 0.0492 0.0322 'International Tables Vol C Tables 4.2.6.8 and 6.1.1.4'

loop_
_geom_angle_atom_site_label_1
_geom_angle_atom_site_label_2
_geom_angle_atom_site_label_3
_geom_angle
_geom_angle_site_symmetry_1
_geom_angle_site_symmetry_3
_geom_angle_publ_flag
C1 O1 H1 104.9(12) . . ?
C7 N1 C8 121.99(9) . . ?
O2 N2 C11 118.19(9) . . ?
O3 N2 O2 123.30(9) . . ?
O3 N2 C11 118.50(9) . . ?
O1 C1 C2 118.85(10) . . ?
O1 C1 C6 121.52(9) . . ?
C2 C1 C6 119.63(10) . . ?
C1 C2 H2 120.0 . . ?
C3 C2 C1 120.01(11) . . ?
C3 C2 H2 120.0 . . ?
C2 C3 H3 119.4 . . ?
C2 C3 C4 121.19(10) . . ?
C4 C3 H3 119.4 . . ?
C3 C4 H4 120.5 . . ?
C5 C4 C3 118.97(10) . . ?
C5 C4 H4 120.5 . . ?
C4 C5 H5 119.4 . . ?
C4 C5 C6 121.24(10) . . ?
C6 C5 H5 119.4 . . ?
C1 C6 C7 122.01(9) . . ?
C5 C6 C1 118.95(9) . . ?
C5 C6 C7 119.03(9) . . ?
N1 C7 C6 121.25(9) . . ?
N1 C7 H7 119.4 . . ?
C6 C7 H7 119.4 . . ?
C9 C8 N1 124.30(9) . . ?
C9 C8 C13 119.88(9) . . ?
C13 C8 N1 115.81(9) . . ?
C8 C9 H9 119.5 . . ?
C10 C9 C8 121.04(10) . . ?
C10 C9 H9 119.5 . . ?
C9 C10 H10 120.9 . . ?
C9 C10 C11 118.10(10) . . ?
C11 C10 H10 120.9 . . ?
C10 C11 N2 118.73(9) . . ?
C12 C11 N2 118.89(9) . . ?
C12 C11 C10 122.37(9) . . ?
C11 C12 H12 120.1 . . ?
C11 C12 C13 119.73(10) . . ?
C13 C12 H12 120.1 . . ?
C8 C13 C14 120.93(9) . . ?
C12 C13 C8 118.86(10) . . ?
C12 C13 C14 120.21(10) . . ?
C13 C14 H14A 109.5 . . ?
C13 C14 H14B 109.5 . . ?
C13 C14 H14C 109.5 . . ?
H14A C14 H14B 109.5 . . ?
H14A C14 H14C 109.5 . . ?
H14B C14 H14C 109.5 . . ?

loop_
_geom_bond_atom_site_label_1
_geom_bond_atom_site_label_2
_geom_bond_distance
_geom_bond_site_symmetry_2
_geom_bond_publ_flag
O1 C1 1.3549(13) . ?
O1 H1 0.887(19) . ?
O2 N2 1.2323(12) . ?
O3 N2 1.2243(13) . ?
N1 C7 1.2899(14) . ?
N1 C8 1.4095(13) . ?
N2 C11 1.4639(13) . ?
C1 C2 1.3964(15) . ?
C1 C6 1.4093(15) . ?
C2 H2 0.9500 . ?
C2 C3 1.3829(17) . ?
C3 H3 0.9500 . ?
C3 C4 1.3928(17) . ?
C4 H4 0.9500 . ?
C4 C5 1.3828(15) . ?
C5 H5 0.9500 . ?
C5 C6 1.4029(14) . ?
C6 C7 1.4465(14) . ?
C7 H7 0.9500 . ?
C8 C9 1.4020(14) . ?
C8 C13 1.4073(14) . ?
C9 H9 0.9500 . ?
C9 C10 1.3819(14) . ?
C10 H10 0.9500 . ?
C10 C11 1.3863(15) . ?
C11 C12 1.3829(15) . ?
C12 H12 0.9500 . ?
C12 C13 1.3925(14) . ?
C13 C14 1.5058(15) . ?
C14 H14A 0.9800 . ?
C14 H14B 0.9800 . ?
C14 H14C 0.9800 . ?

loop_
_geom_torsion_atom_site_label_1
_geom_torsion_atom_site_label_2
_geom_torsion_atom_site_label_3
_geom_torsion_atom_site_label_4
_geom_torsion
_geom_torsion_site_symmetry_1
_geom_torsion_site_symmetry_2
_geom_torsion_site_symmetry_3
_geom_torsion_site_symmetry_4
_geom_torsion_publ_flag
O1 C1 C2 C3 178.66(10) . . . . ?
O1 C1 C6 C5 -178.76(9) . . . . ?
O1 C1 C6 C7 0.25(16) . . . . ?
O2 N2 C11 C10 176.98(9) . . . . ?
O2 N2 C11 C12 -4.23(15) . . . . ?
O3 N2 C11 C10 -3.26(15) . . . . ?
O3 N2 C11 C12 175.52(9) . . . . ?
N1 C8 C9 C10 -179.73(9) . . . . ?
N1 C8 C13 C12 -179.88(9) . . . . ?
N1 C8 C13 C14 0.44(15) . . . . ?
N2 C11 C12 C13 -178.42(9) . . . . ?
C1 C2 C3 C4 0.47(17) . . . . ?
C1 C6 C7 N1 1.52(16) . . . . ?
C2 C1 C6 C5 1.20(15) . . . . ?
C2 C1 C6 C7 -179.79(9) . . . . ?
C2 C3 C4 C5 0.47(17) . . . . ?
C3 C4 C5 C6 -0.56(17) . . . . ?
C4 C5 C6 C1 -0.27(16) . . . . ?
C4 C5 C6 C7 -179.31(10) . . . . ?
C5 C6 C7 N1 -179.47(9) . . . . ?
C6 C1 C2 C3 -1.30(16) . . . . ?
C7 N1 C8 C9 -10.34(16) . . . . ?
C7 N1 C8 C13 170.93(9) . . . . ?
C8 N1 C7 C6 -179.59(9) . . . . ?
C8 C9 C10 C11 0.38(16) . . . . ?
C9 C8 C13 C12 1.34(15) . . . . ?
C9 C8 C13 C14 -178.34(10) . . . . ?
C9 C10 C11 N2 178.73(9) . . . . ?
C9 C10 C11 C12 -0.01(16) . . . . ?
C10 C11 C12 C13 0.32(16) . . . . ?
C11 C12 C13 C8 -0.97(16) . . . . ?
C11 C12 C13 C14 178.71(10) . . . . ?
C13 C8 C9 C10 -1.05(16) . . . . ?
